data_2105657
loop_
_publ_author_name
'Ge\&smann, R.'
'Br\"uckner, H.'
'Kokkinidis, M.'

_publ_contact_author ' Michael Kokkinidis'
_publ_section_title
;
 Structure of <i>Z</i>-(Aib)~9~OBu^<i>t^</i>
;
_journal_issue 3
_journal_name_full 'Acta Crystallographica Section B'
_journal_page_first 300
_journal_page_last 307
_journal_paper_doi 10.1107/S0108768197013402
_journal_volume 54
_journal_year 1998
_chemical_formula_moiety '2(C48 H79 N9 O12),4(O0.5),0.5(CO)'
_chemical_formula_sum 'C96.5 H158 N18 O26.5'
_chemical_formula_weight 1994.41
_chemical_name_systematic
;
 ?
;
_space_group_IT_number 2
_symmetry_cell_setting triclinic
_symmetry_space_group_name_Hall '-P 1'
_symmetry_space_group_name_H-M 'P -1'
_audit_creation_method SHELXL
_cell_angle_alpha 105.32(4)
_cell_angle_beta 98.03(6)
_cell_angle_gamma 100.92(5)
_cell_formula_units_Z 2
_cell_length_a 11.253(6)
_cell_length_b 19.657(9)
_cell_length_c 28.546(14)
_cell_measurement_reflns_used 25
_cell_measurement_temperature 293(2)
_cell_measurement_theta_max 23
_cell_measurement_theta_min 15
_cell_volume 5858(6)
_computing_cell_refinement 'CAD-4 (Enraf-Nonius, 1989)'
_computing_data_collection 'CAD-4 (Enraf-Nonius, 1989)'
_computing_data_reduction 'SDP (B. A. Frenz & Associates, 1985)'
_computing_molecular_graphics ' PLUTO (Motherwell, 1987), MOLSCRIPT (Kraulis,1991)'
_computing_publication_material 'SHELXL-96 (Sheldrick & Schneider, 1997)'
_computing_structure_refinement
; SDP (B. A. Frenz & Associates, 1985), SHELXL-96 (Sheldrick & Schneider,
 1997)
;
_computing_structure_solution
; MULTAN87 (Debaerdemaeker, 1987), SHELX-86 (Sheldrick, 1985), SDP (B. A.
 Frenz & Associates, 1985)
;
_diffrn_ambient_temperature 293(2)
_diffrn_measurement_device 'Enraf-Nonius CAD-4'
_diffrn_measurement_method \w/2\q
_diffrn_radiation_monochromator graphite
_diffrn_radiation_source 'fine-focus sealed tube'
_diffrn_radiation_type CuK\a
_diffrn_radiation_wavelength 1.54184
_diffrn_reflns_av_R_equivalents 0.0469
_diffrn_reflns_av_sigmaI/netI 0.0469
_diffrn_reflns_limit_h_max 12
_diffrn_reflns_limit_h_min 0
_diffrn_reflns_limit_k_max 21
_diffrn_reflns_limit_k_min -22
_diffrn_reflns_limit_l_max 31
_diffrn_reflns_limit_l_min -32
_diffrn_reflns_number 14926
_diffrn_reflns_theta_max 59.96
_diffrn_reflns_theta_min 3.29
_diffrn_standards_decay_% 0.27
_diffrn_standards_interval_time 10000
_diffrn_standards_number 5
_exptl_absorpt_coefficient_mu 0.681
_exptl_absorpt_correction_T_max 0.996
_exptl_absorpt_correction_T_min 0.698
_exptl_absorpt_correction_type 'empirical via \y scans'
_exptl_crystal_colour colourless
_exptl_crystal_density_diffrn 1.131
_exptl_crystal_density_meas ?
_exptl_crystal_description plate
_exptl_crystal_F_000 2150
_exptl_crystal_size_max 1.2
_exptl_crystal_size_mid 0.7
_exptl_crystal_size_min 0.2
_refine_diff_density_max 0.541
_refine_diff_density_min -0.443
_refine_ls_extinction_coef no
_refine_ls_extinction_method none
_refine_ls_goodness_of_fit_all 1.064
_refine_ls_goodness_of_fit_obs 1.175
_refine_ls_hydrogen_treatment 'riding model approach'
_refine_ls_matrix_type fullcycle
_refine_ls_number_parameters 1501
_refine_ls_number_reflns 14172
_refine_ls_number_restraints 0
_refine_ls_restrained_S_all 1.064
_refine_ls_restrained_S_obs 1.175
_refine_ls_R_factor_all 0.1313
_refine_ls_R_factor_obs 0.1007
_refine_ls_shift/esd_max 0.050
_refine_ls_shift/esd_mean 0.005
_refine_ls_structure_factor_coef Fsqd
_refine_ls_weighting_details 'w=1/[\s^2^(Fo^2^)+(0.2000P)^2^+0.0000P], where P=(Fo^2^+2Fc^2^)/3'
_refine_ls_weighting_scheme calc
_refine_ls_wR_factor_all 0.2906
_refine_ls_wR_factor_obs 0.2606
_reflns_number_observed 9643
_reflns_number_total 14172
_reflns_observed_criterion >2\s(I)
_cod_data_source_file se0219.cif
_cod_data_source_block aib9
_cod_depositor_comments
;
The following automatic conversions were performed:

'_exptl_crystal_density_meas' value 'not measured' was changed to '?'
- the value is perceived as not measured.

Automatic conversion script
Id: cif_fix_values 3008 2015-01-20 13:52:24Z robertas 

The following automatic conversions were performed:

'_refine_ls_weighting_scheme' value
'w=1/[\s^2^(Fo^2^)+(0.2000P)^2^+0.0000P], where P=(Fo^2^+2Fc^2^)/3'
was changed to 'calc'. New tag '_refine_ls_weighting_details' was
created. The value of the new tag was set to
'w=1/[\s^2^(Fo^2^)+(0.2000P)^2^+0.0000P], where P=(Fo^2^+2Fc^2^)/3'.

Automatic conversion script
Id: cif_fix_values 3143 2015-03-26 13:38:13Z robertas 
;
_cod_original_cell_volume 5858(5)
_cod_database_code 2105657

loop_
_symmetry_equiv_pos_as_xyz
'x, y, z'
'-x, -y, -z'

loop_
_atom_site_aniso_label
_atom_site_aniso_U_11
_atom_site_aniso_U_22
_atom_site_aniso_U_33
_atom_site_aniso_U_12
_atom_site_aniso_U_13
_atom_site_aniso_U_23
C01 0.050(3) 0.097(4) 0.087(4) 0.027(3) 0.006(3) 0.025(3)
C02 0.085(4) 0.111(5) 0.094(5) 0.044(4) 0.032(4) 0.030(4)
C03 0.118(6) 0.115(6) 0.105(5) 0.050(5) 0.040(4) 0.037(5)
C04 0.110(6) 0.138(7) 0.094(5) 0.041(5) 0.032(4) 0.050(5)
C05 0.099(5) 0.173(9) 0.094(5) 0.036(6) 0.046(4) 0.047(6)
C06 0.088(5) 0.124(6) 0.085(4) 0.028(4) 0.027(4) 0.012(5)
C07 0.055(3) 0.118(6) 0.124(6) 0.037(4) 0.016(4) 0.038(5)
O01 0.068(2) 0.109(3) 0.100(3) 0.037(2) 0.038(2) 0.030(2)
C08 0.059(3) 0.077(4) 0.074(4) 0.020(3) 0.024(3) 0.011(3)
O08 0.068(2) 0.124(3) 0.072(3) 0.034(2) 0.004(2) -0.001(2)
N1 0.055(2) 0.082(3) 0.060(3) 0.020(2) 0.018(2) 0.010(2)
C1A 0.061(3) 0.065(3) 0.065(3) 0.021(2) 0.024(2) 0.015(2)
C1L 0.076(4) 0.108(5) 0.070(4) 0.030(4) 0.019(3) 0.028(3)
C1R 0.083(4) 0.081(4) 0.105(5) 0.021(3) 0.032(4) 0.019(3)
C1 0.051(3) 0.073(4) 0.052(3) 0.017(3) 0.008(2) 0.002(2)
O1 0.077(2) 0.088(3) 0.077(2) 0.037(2) 0.032(2) 0.017(2)
N2 0.056(2) 0.073(3) 0.057(2) 0.018(2) 0.0213(19) 0.009(2)
C2A 0.051(3) 0.093(4) 0.050(3) 0.019(3) 0.017(2) 0.020(3)
C2L 0.085(4) 0.091(4) 0.065(3) 0.022(3) 0.024(3) 0.019(3)
C2R 0.048(3) 0.134(6) 0.070(4) 0.013(3) 0.012(3) 0.026(4)
C2 0.057(3) 0.080(3) 0.055(3) 0.023(3) 0.015(2) 0.021(2)
O2 0.068(2) 0.094(3) 0.062(2) 0.0222(19) 0.0331(18) 0.0173(18)
N3 0.052(2) 0.108(3) 0.052(2) 0.030(2) 0.013(2) 0.011(2)
C3A 0.047(3) 0.152(6) 0.061(3) 0.038(3) 0.007(2) -0.004(4)
C3L 0.046(3) 0.255(10) 0.093(5) 0.044(5) 0.006(4) -0.034(7)
C3R 0.162(9) 0.189(8) 0.061(4) 0.103(7) 0.020(4) 0.044(5)
C3 0.040(3) 0.116(5) 0.053(3) 0.009(3) 0.012(2) -0.001(3)
O3 0.056(2) 0.147(4) 0.057(2) 0.025(2) 0.0117(17) -0.005(2)
N4 0.063(3) 0.093(3) 0.069(3) 0.011(2) 0.034(2) 0.001(3)
C4A 0.114(5) 0.076(4) 0.090(4) 0.023(4) 0.062(4) 0.017(3)
C4L 0.231(11) 0.135(8) 0.114(6) 0.098(9) 0.106(7) 0.064(6)
C4R 0.148(7) 0.086(6) 0.179(11) -0.008(5) 0.096(8) -0.005(5)
C4 0.072(3) 0.076(4) 0.060(3) 0.028(3) 0.017(3) 0.012(3)
O4 0.105(3) 0.085(3) 0.073(2) 0.047(2) 0.034(2) 0.012(2)
N5 0.047(2) 0.077(3) 0.061(2) 0.015(2) 0.0183(19) 0.003(2)
C5A 0.045(3) 0.092(4) 0.082(4) 0.007(3) 0.027(3) -0.003(3)
C5L 0.111(6) 0.107(6) 0.137(7) -0.030(5) 0.085(5) -0.031(5)
C5R 0.050(4) 0.210(11) 0.110(6) 0.046(5) 0.007(4) -0.007(6)
C5 0.064(3) 0.067(3) 0.073(3) 0.017(3) 0.034(3) 0.007(3)
O5 0.064(2) 0.093(3) 0.098(3) 0.0176(19) 0.049(2) 0.004(2)
N6 0.061(2) 0.078(3) 0.064(2) 0.028(2) 0.029(2) 0.017(2)
C6A 0.079(4) 0.099(4) 0.059(3) 0.044(3) 0.029(3) 0.026(3)
C6L 0.079(4) 0.154(6) 0.075(4) 0.062(4) 0.006(3) 0.019(5)
C6R 0.153(8) 0.121(6) 0.099(5) 0.074(5) 0.062(5) 0.055(4)
C6 0.063(3) 0.093(4) 0.056(3) 0.037(3) 0.021(2) 0.020(3)
O6 0.096(3) 0.123(3) 0.057(2) 0.052(2) 0.030(2) 0.021(2)
N7 0.066(3) 0.071(3) 0.054(2) 0.024(2) 0.019(2) 0.009(2)
C7A 0.074(3) 0.062(3) 0.073(3) 0.014(3) 0.024(3) 0.005(3)
C7L 0.131(6) 0.069(4) 0.101(5) 0.039(4) 0.043(5) 0.029(4)
C7R 0.080(5) 0.087(5) 0.123(6) 0.009(4) 0.026(4) -0.025(4)
C7 0.071(3) 0.061(3) 0.063(3) 0.025(3) 0.009(3) -0.001(3)
O7 0.080(3) 0.086(3) 0.077(2) 0.038(2) 0.013(2) -0.009(2)
N8 0.064(3) 0.072(3) 0.067(3) 0.025(2) 0.024(2) -0.002(2)
C8A 0.058(3) 0.089(4) 0.117(5) 0.029(3) 0.032(3) 0.002(4)
C8L 0.073(5) 0.089(5) 0.217(11) 0.010(4) 0.055(5) -0.019(5)
C8R 0.083(5) 0.133(7) 0.131(7) 0.059(5) 0.004(4) 0.006(5)
C8 0.090(4) 0.066(4) 0.137(6) 0.027(3) 0.065(4) 0.019(4)
O8 0.131(4) 0.135(4) 0.182(5) 0.077(3) 0.114(4) 0.047(4)
N9 0.114(4) 0.112(4) 0.118(4) 0.065(4) 0.073(4) 0.040(4)
C9A 0.115(17) 0.18(4) 0.13(2) 0.05(2) 0.045(17) 0.10(2)
C9R 0.222(14) 0.218(11) 0.180(10) 0.155(12) 0.121(10) 0.114(9)
C9L 0.105(13) 0.146(18) 0.116(15) -0.001(14) 0.020(12) 0.045(13)
C9 0.128(14) 0.093(13) 0.119(15) 0.047(12) 0.047(12) 0.065(13)
O9 0.158(10) 0.125(8) 0.076(6) 0.056(7) 0.069(6) 0.022(5)
OM 0.071(8) 0.085(13) 0.22(4) 0.011(8) 0.029(14) -0.040(15)
C9A 0.20(3) 0.050(9) 0.15(2) 0.058(14) 0.15(2) 0.056(12)
C9L 0.16(2) 0.123(16) 0.116(14) 0.058(17) 0.072(14) 0.043(12)
C9 0.20(4) 0.11(2) 0.077(12) 0.10(3) 0.035(16) -0.009(11)
O9 0.38(3) 0.154(12) 0.164(13) -0.096(14) 0.140(15) 0.013(10)
OM 0.33(5) 0.22(3) 0.157(19) 0.18(3) 0.14(2) 0.11(2)
CM1 0.192(15) 0.222(17) 0.172(14) -0.083(13) 0.096(12) -0.008(12)
CM2 0.226(16) 0.183(14) 0.173(13) 0.000(11) 0.019(10) 0.098(13)
CM3 0.21(2) 0.49(4) 0.34(3) 0.17(2) 0.105(17) 0.24(3)
CM4 0.63(5) 0.43(3) 0.27(3) -0.39(4) 0.17(3) -0.07(2)
OS 0.056(5) 0.074(6) 0.160(10) -0.011(5) -0.007(6) -0.025(6)
CS 0.28(3) 0.18(2) 0.112(15) 0.16(2) 0.101(18) 0.079(14)
OW2 0.84(10) 0.24(3) 0.33(4) -0.25(5) -0.14(5) 0.03(3)
OW1 0.087(8) 0.079(8) 0.107(9) 0.001(6) 0.057(7) -0.001(7)
OW3 0.29(3) 0.198(19) 0.87(7) -0.006(17) 0.41(4) 0.08(3)
OW4 0.178(15) 0.144(15) 0.42(4) -0.017(11) 0.16(2) 0.055(19)
C01 0.084(4) 0.109(5) 0.083(4) 0.031(4) 0.008(3) 0.034(4)
C02 0.133(7) 0.193(9) 0.123(7) 0.093(7) -0.036(6) -0.003(6)
C03 0.181(11) 0.211(11) 0.097(7) 0.096(9) -0.037(7) -0.001(7)
C04 0.157(9) 0.221(11) 0.075(6) 0.060(8) 0.019(6) 0.037(6)
C05 0.121(8) 0.43(2) 0.090(6) 0.105(11) 0.042(6) 0.058(9)
C06 0.083(5) 0.313(14) 0.088(5) 0.078(7) 0.026(4) 0.045(7)
C07 0.119(6) 0.169(8) 0.081(5) 0.088(6) 0.007(4) 0.040(5)
O01 0.075(2) 0.107(3) 0.062(2) 0.048(2) 0.0181(18) 0.026(2)
C08 0.067(3) 0.064(3) 0.074(3) 0.028(3) 0.019(3) 0.021(3)
O08 0.085(3) 0.098(3) 0.090(3) 0.058(2) 0.036(2) 0.026(2)
N1 0.058(2) 0.070(3) 0.056(2) 0.032(2) 0.0211(19) 0.013(2)
C1A 0.044(3) 0.072(3) 0.068(3) 0.021(2) 0.018(2) 0.008(2)
C1L 0.061(3) 0.124(6) 0.074(4) 0.048(4) 0.022(3) 0.027(4)
C1R 0.066(4) 0.090(4) 0.097(5) 0.010(3) 0.024(3) 0.005(3)
C1 0.045(3) 0.067(3) 0.059(3) 0.026(2) 0.013(2) 0.007(2)
O1 0.0486(18) 0.099(3) 0.058(2) 0.0298(18) 0.0135(15) -0.0026(18)
N2 0.054(2) 0.069(3) 0.061(2) 0.026(2) 0.029(2) 0.012(2)
C2A 0.054(3) 0.067(3) 0.074(3) 0.024(2) 0.027(2) 0.015(3)
C2L 0.065(4) 0.067(4) 0.109(5) 0.016(3) 0.027(3) 0.000(4)
C2R 0.081(4) 0.125(6) 0.120(6) 0.052(5) 0.052(5) 0.061(5)
C2 0.049(3) 0.072(3) 0.059(3) 0.017(2) 0.020(2) 0.009(3)
O2 0.059(2) 0.080(2) 0.083(2) 0.0206(17) 0.0364(19) 0.0143(18)
N3 0.047(2) 0.067(3) 0.054(2) 0.0246(19) 0.0165(18) 0.0059(19)
C3A 0.037(2) 0.072(3) 0.059(3) 0.022(2) 0.008(2) 0.004(2)
C3R 0.035(3) 0.111(5) 0.097(4) 0.029(3) -0.001(3) -0.007(4)
C3L 0.081(4) 0.093(4) 0.064(3) 0.052(3) 0.021(3) 0.019(3)
C3 0.046(3) 0.066(3) 0.049(2) 0.017(2) 0.016(2) 0.007(2)
O3 0.0528(18) 0.082(2) 0.0640(19) 0.0364(17) 0.0247(16) 0.0101(17)
N4 0.038(2) 0.073(3) 0.048(2) 0.0153(18) 0.0117(17) -0.0014(18)
C4A 0.034(2) 0.085(4) 0.056(3) 0.014(2) 0.015(2) -0.001(2)
C4R 0.089(5) 0.083(4) 0.075(4) -0.004(3) 0.038(3) -0.006(3)
C4L 0.041(3) 0.137(6) 0.068(4) 0.030(3) 0.010(3) 0.003(4)
C4 0.046(3) 0.070(3) 0.047(3) 0.030(2) 0.007(2) 0.004(2)
O4 0.0518(19) 0.099(3) 0.0517(19) 0.0262(18) 0.0145(15) 0.0013(18)
N5 0.058(2) 0.072(3) 0.056(2) 0.033(2) 0.0230(18) 0.015(2)
C5A 0.077(3) 0.069(3) 0.077(3) 0.037(3) 0.033(3) 0.031(3)
C5L 0.126(6) 0.077(4) 0.121(6) 0.039(4) 0.072(5) 0.038(4)
C5R 0.122(5) 0.128(7) 0.094(4) 0.079(5) 0.042(5) 0.064(5)
C5 0.060(3) 0.070(3) 0.059(3) 0.027(2) 0.027(2) 0.025(2)
O5 0.085(2) 0.083(2) 0.065(2) 0.0317(19) 0.0437(19) 0.0277(18)
N6 0.044(2) 0.074(3) 0.053(2) 0.0282(18) 0.0232(17) 0.0204(19)
C6A 0.039(2) 0.085(3) 0.052(3) 0.026(2) 0.018(2) 0.020(2)
C6L 0.100(5) 0.129(5) 0.065(4) 0.085(4) 0.035(3) 0.037(4)
C6R 0.042(3) 0.131(5) 0.091(4) 0.027(3) 0.020(3) 0.017(4)
C6 0.055(3) 0.079(3) 0.059(3) 0.031(3) 0.026(2) 0.026(2)
O6 0.063(2) 0.095(2) 0.066(2) 0.0457(19) 0.0342(17) 0.0208(18)
N7 0.046(2) 0.075(3) 0.062(2) 0.017(2) 0.0205(19) 0.009(2)
C7A 0.057(3) 0.082(4) 0.076(4) 0.011(3) 0.023(3) -0.004(3)
C7L 0.046(3) 0.153(8) 0.100(5) -0.002(4) 0.019(3) -0.021(5)
C7R 0.128(7) 0.085(5) 0.111(5) 0.000(4) 0.058(5) -0.005(4)
C7 0.049(3) 0.089(4) 0.058(3) 0.022(3) 0.008(2) -0.007(3)
O7 0.078(3) 0.101(3) 0.072(2) 0.029(2) 0.018(2) -0.013(2)
N8 0.058(2) 0.091(3) 0.047(2) 0.031(2) 0.0204(18) 0.007(2)
C8A 0.073(4) 0.104(4) 0.056(3) 0.041(3) 0.021(3) 0.023(3)
C8L 0.111(5) 0.151(7) 0.083(5) 0.059(5) 0.050(4) 0.059(5)
C8R 0.075(4) 0.194(10) 0.069(4) 0.075(5) 0.021(3) 0.036(5)
C8 0.060(3) 0.114(4) 0.052(3) 0.040(3) 0.019(2) 0.027(3)
O8 0.078(3) 0.181(4) 0.048(2) 0.065(3) 0.0261(18) 0.026(2)
N9 0.053(2) 0.120(4) 0.044(2) 0.038(2) 0.0185(19) 0.021(2)
C9A 0.046(3) 0.101(4) 0.061(3) 0.024(3) 0.017(2) 0.026(3)
C9L 0.071(4) 0.096(5) 0.120(6) 0.012(3) 0.025(4) 0.039(4)
C9R 0.060(3) 0.139(7) 0.064(3) 0.023(4) 0.011(3) 0.042(4)
C9 0.051(3) 0.085(4) 0.053(3) 0.018(3) 0.015(2) 0.013(3)
O9 0.068(2) 0.108(3) 0.087(3) 0.033(2) 0.037(2) 0.024(2)
OM 0.085(3) 0.085(3) 0.071(2) 0.019(2) 0.041(2) 0.018(2)
CM1 0.101(5) 0.098(5) 0.087(4) 0.012(4) 0.040(4) 0.033(4)
CM2 0.095(5) 0.135(7) 0.090(5) 0.031(4) 0.031(4) 0.059(5)
CM3 0.301(16) 0.085(6) 0.128(8) 0.014(7) 0.099(9) 0.023(5)
CM4 0.071(4) 0.189(8) 0.115(6) -0.022(5) 0.007(4) 0.057(6)

loop_
_atom_site_label
_atom_site_fract_x
_atom_site_fract_y
_atom_site_fract_z
_atom_site_U_iso_or_equiv
_atom_site_thermal_displace_type
_atom_site_calc_flag
_atom_site_refinement_flags
_atom_site_occupancy
_atom_site_disorder_group
_atom_site_type_symbol
C01 1.4193(5) 0.1044(4) 0.4461(2) 0.0778(15) Uani d . 1 . C
C02 1.4237(6) 0.0392(4) 0.4172(3) 0.0925(18) Uani d . 1 . C
H02 1.4587 0.0366 0.3893 0.13(3) Uiso calc R 1 . H
C03 1.3775(7) -0.0241(5) 0.4278(3) 0.107(2) Uani d . 1 . C
H03 1.3796 -0.0688 0.4068 0.14(3) Uiso calc R 1 . H
C04 1.3292(7) -0.0210(5) 0.4689(3) 0.108(2) Uani d . 1 . C
H04 1.2979 -0.0637 0.4759 0.13(3) Uiso calc R 1 . H
C05 1.3259(7) 0.0420(6) 0.4994(3) 0.117(3) Uani d . 1 . C
H05 1.2928 0.0432 0.5276 0.11(2) Uiso calc R 1 . H
C06 1.3721(6) 0.1070(5) 0.4894(3) 0.102(2) Uani d . 1 . C
H06 1.3715 0.1514 0.5112 0.10(2) Uiso calc R 1 . H
C07 1.4638(5) 0.1713(4) 0.4333(3) 0.096(2) Uani d . 1 . C
H071 1.4860 0.2127 0.4630 0.14(3) Uiso calc R 1 . H
H072 1.5368 0.1681 0.4191 0.16(3) Uiso calc R 1 . H
O01 1.3675(3) 0.1815(2) 0.39766(15) 0.0880(11) Uani d . 1 . O
C08 1.2887(5) 0.2201(3) 0.4169(2) 0.0707(14) Uani d . 1 . C
O08 1.2981(4) 0.2486(2) 0.46067(14) 0.0936(12) Uani d . 1 . O
N1 1.2001(4) 0.2202(2) 0.38049(16) 0.0669(11) Uani d . 1 . N
H1 1.1962 0.1936 0.3508 0.075(17) Uiso calc R 1 . H
C1A 1.1096(5) 0.2640(3) 0.38934(18) 0.0621(12) Uani d . 1 . C
C1L 1.0246(6) 0.2494(4) 0.3397(2) 0.0831(17) Uani d . 1 . C
H1L1 0.9637 0.2776 0.3439 0.17(3) Uiso calc R 1 . H
H1L2 0.9841 0.1988 0.3271 0.084(19) Uiso calc R 1 . H
H1L3 1.0722 0.2627 0.3167 0.14(3) Uiso calc R 1 . H
C1R 1.1716(6) 0.3436(3) 0.4107(3) 0.0900(18) Uani d . 1 . C
H1R1 1.2241 0.3519 0.4422 0.10(2) Uiso calc R 1 . H
H1R2 1.1100 0.3712 0.4150 0.12(2) Uiso calc R 1 . H
H1R3 1.2203 0.3584 0.3885 0.10(2) Uiso calc R 1 . H
C1 1.0300(4) 0.2392(3) 0.42473(17) 0.0622(12) Uani d . 1 . C
O1 0.9857(3) 0.2835(2) 0.45139(13) 0.0778(10) Uani d . 1 . O
N2 1.0103(4) 0.1705(2) 0.42429(14) 0.0628(10) Uani d . 1 . N
H2 1.0447 0.1420 0.4052 0.070(15) Uiso calc R 1 . H
C2A 0.9329(4) 0.1405(3) 0.45450(17) 0.0642(13) Uani d . 1 . C
C2L 0.9568(6) 0.0667(3) 0.4541(2) 0.0804(16) Uani d . 1 . C
H2L1 0.9070 0.0462 0.4740 0.11(2) Uiso calc R 1 . H
H2L2 1.0425 0.0723 0.4673 0.12(2) Uiso calc R 1 . H
H2L3 0.9358 0.0350 0.4207 0.069(14) Uiso calc R 1 . H
C2R 0.7950(5) 0.1335(4) 0.4323(2) 0.0859(18) Uani d . 1 . C
H2R1 0.7432 0.1134 0.4517 0.13(3) Uiso calc R 1 . H
H2R2 0.7743 0.1023 0.3988 0.14(3) Uiso calc R 1 . H
H2R3 0.7824 0.1807 0.4328 0.12(3) Uiso calc R 1 . H
C2 0.9666(5) 0.1887(3) 0.50729(17) 0.0626(12) Uani d . 1 . C
O2 0.8894(3) 0.1964(2) 0.53364(12) 0.0736(9) Uani d . 1 . O
N3 1.0882(4) 0.2166(2) 0.52629(15) 0.0716(12) Uani d . 1 . N
H3 1.1394 0.2107 0.5067 0.14(3) Uiso calc R 1 . H
C3A 1.1368(5) 0.2566(4) 0.5787(2) 0.092(2) Uani d . 1 . C
C3L 1.2757(5) 0.2841(6) 0.5851(3) 0.148(4) Uani d . 1 . C
H3L1 1.3108 0.3087 0.6195 0.14(3) Uiso calc R 1 . H
H3L2 1.2919 0.3172 0.5660 0.10(3) Uiso calc R 1 . H
H3L3 1.3119 0.2438 0.5738 0.15(3) Uiso calc R 1 . H
C3R 1.1113(10) 0.2046(5) 0.6108(2) 0.128(3) Uani d . 1 . C
H3R1 1.1416 0.2311 0.6452 0.14(3) Uiso calc R 1 . H
H3R2 1.1525 0.1660 0.6017 0.18(4) Uiso calc R 1 . H
H3R3 1.0240 0.1846 0.6052 0.29(7) Uiso calc R 1 . H
C3 1.0822(4) 0.3227(3) 0.5953(2) 0.0760(16) Uani d . 1 . C
O3 1.0795(3) 0.3475(2) 0.63918(13) 0.0932(13) Uani d . 1 . O
N4 1.0396(4) 0.3518(2) 0.56129(18) 0.0787(13) Uani d . 1 . N
H4 1.0453 0.3329 0.5311 0.083(18) Uiso calc R 1 . H
C4A 0.9838(6) 0.4137(3) 0.5723(2) 0.0904(19) Uani d . 1 . C
C4L 0.9238(10) 0.4210(5) 0.5234(3) 0.140(4) Uani d . 1 . C
H4L1 0.8642 0.3767 0.5050 0.14(4) Uiso calc R 1 . H
H4L2 0.9859 0.4305 0.5046 0.11(2) Uiso calc R 1 . H
H4L3 0.8832 0.4603 0.5297 0.11(2) Uiso calc R 1 . H
C4R 1.0784(9) 0.4831(4) 0.6027(4) 0.145(4) Uani d . 1 . C
H4R1 1.1163 0.4768 0.6331 0.08(2) Uiso calc R 1 . H
H4R2 1.0382 0.5225 0.6101 0.21(5) Uiso calc R 1 . H
H4R3 1.1406 0.4939 0.5842 0.19(4) Uiso calc R 1 . H
C4 0.8768(5) 0.3982(3) 0.60022(19) 0.0693(14) Uani d . 1 . C
O4 0.8516(4) 0.4504(2) 0.62813(13) 0.0852(11) Uani d . 1 . O
N5 0.8194(3) 0.3307(2) 0.59075(15) 0.0645(11) Uani d . 1 . N
H5 0.8434 0.2978 0.5704 0.13(3) Uiso calc R 1 . H
C5A 0.7142(5) 0.3082(3) 0.6138(2) 0.0787(16) Uani d . 1 . C
C5L 0.6859(8) 0.2277(4) 0.6010(3) 0.133(3) Uani d . 1 . C
H5L1 0.6623 0.2069 0.5657 0.12(2) Uiso calc R 1 . H
H5L2 0.6194 0.2114 0.6161 0.15(3) Uiso calc R 1 . H
H5L3 0.7578 0.2129 0.6130 0.22(5) Uiso calc R 1 . H
C5R 0.6026(6) 0.3328(6) 0.5951(3) 0.133(3) Uani d . 1 . C
H5R1 0.5354 0.3167 0.6100 0.13(2) Uiso calc R 1 . H
H5R2 0.5791 0.3125 0.5597 0.17(4) Uiso calc R 1 . H
H5R3 0.6221 0.3848 0.6037 0.11(3) Uiso calc R 1 . H
C5 0.7492(5) 0.3391(3) 0.66998(19) 0.0683(14) Uani d . 1 . C
O5 0.6684(3) 0.3500(2) 0.69468(14) 0.0865(11) Uani d . 1 . O
N6 0.8686(4) 0.3517(2) 0.69200(15) 0.0654(11) Uani d . 1 . N
H6 0.9212 0.3422 0.6736 0.12(2) Uiso calc R 1 . H
C6A 0.9128(5) 0.3806(3) 0.74517(19) 0.0738(15) Uani d . 1 . C
C6L 1.0548(6) 0.4045(5) 0.7547(2) 0.102(2) Uani d . 1 . C
H6L1 1.0870 0.4230 0.7897 0.12(2) Uiso calc R 1 . H
H6L2 1.0784 0.4417 0.7394 0.16(4) Uiso calc R 1 . H
H6L3 1.0873 0.3636 0.7408 0.17(3) Uiso calc R 1 . H
C6R 0.8695(9) 0.3261(4) 0.7716(3) 0.110(2) Uani d . 1 . C
H6R1 0.8973 0.3478 0.8067 0.10(2) Uiso calc R 1 . H
H6R2 0.9028 0.2844 0.7609 0.15(3) Uiso calc R 1 . H
H6R3 0.7809 0.3115 0.7639 0.10(2) Uiso calc R 1 . H
C6 0.8694(5) 0.4510(3) 0.76604(18) 0.0675(13) Uani d . 1 . C
O6 0.8502(4) 0.4676(2) 0.80851(13) 0.0880(11) Uani d . 1 . O
N7 0.8573(4) 0.4921(2) 0.73662(15) 0.0638(10) Uani d . 1 . N
H7 0.8675 0.4764 0.7067 0.066(15) Uiso calc R 1 . H
C7A 0.8277(5) 0.5627(3) 0.7522(2) 0.0720(14) Uani d . 1 . C
C7L 0.8049(7) 0.5881(3) 0.7065(2) 0.095(2) Uani d . 1 . C
H7L1 0.7866 0.6350 0.7157 0.071(15) Uiso calc R 1 . H
H7L2 0.7363 0.5541 0.6826 0.079(18) Uiso calc R 1 . H
H7L3 0.8773 0.5911 0.6922 0.44(11) Uiso calc R 1 . H
C7R 0.9317(6) 0.6173(4) 0.7919(3) 0.109(2) Uani d . 1 . C
H7R1 0.9464 0.5994 0.8199 0.25(6) Uiso calc R 1 . H
H7R2 0.9088 0.6628 0.8022 0.085(17) Uiso calc R 1 . H
H7R3 1.0055 0.6241 0.7787 0.19(4) Uiso calc R 1 . H
C7 0.7052(5) 0.5552(3) 0.77180(18) 0.0675(13) Uani d . 1 . C
O7 0.6916(3) 0.6071(2) 0.80312(13) 0.0851(11) Uani d . 1 . O
N8 0.6201(4) 0.4946(2) 0.75131(15) 0.0700(11) Uani d . 1 . N
H8 0.6365 0.4606 0.7291 0.055(13) Uiso calc R 1 . H
C8A 0.4965(5) 0.4822(3) 0.7648(3) 0.0906(19) Uani d . 1 . C
C8L 0.4303(7) 0.4037(4) 0.7359(4) 0.138(4) Uani d . 1 . C
H8L1 0.4154 0.3985 0.7011 0.17(4) Uiso calc R 1 . H
H8L2 0.3531 0.3914 0.7459 0.13(2) Uiso calc R 1 . H
H8L3 0.4810 0.3718 0.7426 0.13(3) Uiso calc R 1 . H
C8R 0.4243(7) 0.5337(5) 0.7511(3) 0.119(3) Uani d . 1 . C
H8R1 0.3451 0.5247 0.7602 0.18(4) Uiso calc R 1 . H
H8R2 0.4131 0.5263 0.7161 0.16(4) Uiso calc R 1 . H
H8R3 0.4687 0.5828 0.7684 0.14(3) Uiso calc R 1 . H
C8 0.5111(6) 0.4886(3) 0.8197(3) 0.094(2) Uani d . 1 . C
O8 0.4388(5) 0.5126(3) 0.8442(2) 0.135(2) Uani d . 1 . O
N9 0.5993(5) 0.4630(3) 0.8401(2) 0.1028(18) Uani d . 1 . N
H9 0.6464 0.4458 0.8211 0.13(3) Uiso calc R 1 1 H
C9A 0.627(4) 0.461(2) 0.8946(16) 0.124(14) Uani d P 0.50 1 C
C9R 0.6935(14) 0.3989(7) 0.8892(4) 0.173(5) Uani d . 1 . C
H9R1 0.6851 0.3614 0.8587 0.260 Uiso d PR 0.50 2 H
H9R2 0.6410 0.3554 0.8659 0.260 Uiso d PR 0.50 1 H
H9R3 0.7124 0.3909 0.9209 0.260 Uiso d PR 0.50 1 H
H9R1 0.7687 0.4115 0.8779 0.14(6) Uiso d PR 0.50 1 H
H9R2 0.7752 0.4298 0.8979 0.15(8) Uiso d PR 0.50 2 H
H9R3 0.6798 0.3773 0.9151 0.15(7) Uiso d PR 0.50 2 H
C9L 0.7007(18) 0.5266(12) 0.9289(8) 0.126(6) Uani d P 0.50 1 C
H9L1 0.6562 0.5640 0.9309 0.29(17) Uiso d PR 0.50 1 H
H9L2 0.7196 0.5198 0.9610 0.08(3) Uiso d PR 0.50 1 H
H9L3 0.7760 0.5403 0.9179 0.08(3) Uiso d PR 0.50 1 H
C9 0.5041(18) 0.4303(10) 0.9090(8) 0.102(6) Uani d P 0.50 1 C
O9 0.4815(11) 0.4574(5) 0.9502(3) 0.113(3) Uani d P 0.50 1 O
OM 0.426(2) 0.3736(13) 0.8798(15) 0.143(15) Uani d P 0.50 1 O
C9A 0.598(4) 0.4432(15) 0.8833(13) 0.113(14) Uani d P 0.50 2 C
C9L 0.597(2) 0.5045(13) 0.9269(8) 0.125(7) Uani d P 0.50 2 C
H9L1 0.6760 0.5386 0.9367 0.188 Uiso d PR 0.50 2 H
H9L2 0.5340 0.5283 0.9184 0.23(11) Uiso d PR 0.50 2 H
H9L3 0.5806 0.4860 0.9539 0.18(9) Uiso d PR 0.50 2 H
C9 0.457(4) 0.372(2) 0.8681(12) 0.128(16) Uani d P 0.50 2 C
O9 0.413(2) 0.3480(8) 0.8199(6) 0.252(11) Uani d P 0.50 2 O
OM 0.407(4) 0.372(2) 0.8981(12) 0.198(19) Uani d P 0.50 2 O
CM1 0.3049(17) 0.3245(11) 0.8889(7) 0.221(11) Uani d . 1 . C
CM2 0.3116(16) 0.3134(9) 0.9370(6) 0.195(5) Uani d . 1 . C
HM21 0.2406 0.2771 0.9364 0.20(5) Uiso calc R 1 . H
HM22 0.3135 0.3581 0.9614 0.17(5) Uiso calc R 1 . H
HM23 0.3852 0.2975 0.9453 0.42(15) Uiso calc R 1 . H
CM3 0.218(2) 0.3831(13) 0.8864(8) 0.304(13) Uani d . 1 . C
HM31 0.2510 0.4263 0.9139 0.457 Uiso calc R 1 . H
HM32 0.1354 0.3619 0.8878 0.30(9) Uiso calc R 1 . H
HM33 0.2187 0.3952 0.8559 0.43(17) Uiso calc R 1 . H
CM4 0.254(2) 0.2772(14) 0.8475(8) 0.54(3) Uani d . 1 . C
HM41 0.2938 0.2375 0.8429 0.45(15) Uiso calc R 1 . H
HM42 0.2619 0.2987 0.8212 0.16(3) Uiso calc R 1 . H
HM43 0.1682 0.2597 0.8471 0.17(4) Uiso calc R 1 . H
OS 0.3962(8) 0.5155(6) 0.4637(5) 0.116(4) Uani d P 0.50 -1 O
CS 0.480(3) 0.5265(13) 0.4810(7) 0.162(10) Uani d P 0.50 -1 C
OW2 0.967(6) 0.5477(16) 1.0056(16) 0.56(5) Uani d P 0.50 1 O
OW1 0.6483(12) 0.5406(6) 0.4563(5) 0.096(4) Uani d P 0.50 2 O
OW3 0.949(2) 0.5759(11) 0.9423(16) 0.45(3) Uani d P 0.50 2 O
OW4 1.0381(17) 0.4716(10) 0.9521(10) 0.250(12) Uani d P 0.50 2 O
C01 0.5961(6) 0.2877(4) 0.3023(2) 0.0907(18) Uani d . 1 . C
C02 0.6949(9) 0.2900(5) 0.3356(4) 0.158(4) Uani d . 1 . C
H02 0.7603 0.2726 0.3243 0.28(7) Uiso calc R 1 . H
C03 0.7025(12) 0.3175(6) 0.3865(4) 0.173(5) Uani d . 1 . C
H03 0.7709 0.3165 0.4085 0.31(7) Uiso calc R 1 . H
C04 0.6155(11) 0.3445(6) 0.4034(3) 0.151(4) Uani d . 1 . C
H04 0.6221 0.3639 0.4374 0.15(3) Uiso calc R 1 . H
C05 0.5146(10) 0.3443(8) 0.3715(4) 0.211(7) Uani d . 1 . C
H05 0.4513 0.3632 0.3835 0.51(14) Uiso calc R 1 . H
C06 0.5052(8) 0.3164(6) 0.3213(3) 0.159(4) Uani d . 1 . C
H06 0.4355 0.3170 0.2998 0.14(3) Uiso calc R 1 . H
C07 0.5916(8) 0.2555(6) 0.2490(2) 0.116(3) Uani d . 1 . C
H071 0.6707 0.2726 0.2410 0.19(4) Uiso calc R 1 . H
H072 0.5752 0.2031 0.2411 0.20(5) Uiso calc R 1 . H
O01 0.4967(3) 0.2752(2) 0.22027(12) 0.0767(10) Uani d . 1 . O
C08 0.4857(5) 0.2508(3) 0.1707(2) 0.0664(13) Uani d . 1 . C
O08 0.5473(4) 0.2104(2) 0.15121(14) 0.0845(11) Uani d . 1 . O
N1 0.4025(3) 0.2755(2) 0.14718(14) 0.0594(10) Uani d . 1 . N
H1 0.3675 0.3059 0.1642 0.071(15) Uiso calc R 1 . H
C1A 0.3678(4) 0.2532(3) 0.09358(18) 0.0621(12) Uani d . 1 . C
C1L 0.2827(5) 0.2991(4) 0.0795(2) 0.0824(17) Uani d . 1 . C
H1L1 0.2558 0.2842 0.0441 0.11(2) Uiso calc R 1 . H
H1L2 0.3262 0.3493 0.0907 0.11(2) Uiso calc R 1 . H
H1L3 0.2121 0.2930 0.0947 0.11(2) Uiso calc R 1 . H
C1R 0.3015(6) 0.1726(3) 0.0739(3) 0.0892(18) Uani d . 1 . C
H1R1 0.2789 0.1586 0.0384 0.12(3) Uiso calc R 1 . H
H1R2 0.2285 0.1646 0.0875 0.18(4) Uiso calc R 1 . H
H1R3 0.3555 0.1441 0.0835 0.10(2) Uiso calc R 1 . H
C1 0.4828(4) 0.2675(3) 0.07025(17) 0.0576(12) Uani d . 1 . C
O1 0.4883(3) 0.2256(2) 0.03057(12) 0.0718(10) Uani d . 1 . O
N2 0.5711(3) 0.3260(2) 0.09459(15) 0.0597(10) Uani d . 1 . N
H2 0.5627 0.3523 0.1227 0.09(2) Uiso calc R 1 . H
C2A 0.6832(4) 0.3485(3) 0.07590(19) 0.0632(13) Uani d . 1 . C
C2L 0.7742(5) 0.4067(3) 0.1187(2) 0.0847(18) Uani d . 1 . C
H2L1 0.8486 0.4227 0.1078 0.13(3) Uiso calc R 1 . H
H2L2 0.7932 0.3871 0.1455 0.09(2) Uiso calc R 1 . H
H2L3 0.7381 0.4471 0.1299 0.15(3) Uiso calc R 1 . H
C2R 0.6511(6) 0.3768(4) 0.0331(3) 0.096(2) Uani d . 1 . C
H2R4 0.5948 0.3389 0.0066 0.12(3) Uiso calc R 1 . H
H2R5 0.7249 0.3932 0.0220 0.12(2) Uiso calc R 1 . H
H2R6 0.6132 0.4166 0.0435 0.15(3) Uiso calc R 1 . H
C2 0.7451(4) 0.2850(3) 0.06181(18) 0.0607(12) Uani d . 1 . C
O2 0.8024(3) 0.28065(19) 0.02733(13) 0.0730(9) Uani d . 1 . O
N3 0.7392(3) 0.2385(2) 0.08798(14) 0.0564(9) Uani d . 1 . N
H3 0.6958 0.2432 0.1107 0.14(3) Uiso calc R 1 . H
C3A 0.8034(4) 0.1793(3) 0.08003(17) 0.0578(12) Uani d . 1 . C
C3R 0.9442(4) 0.2100(4) 0.0940(2) 0.089(2) Uani d . 1 . C
H3R1 0.9849 0.1707 0.0887 0.098(19) Uiso calc R 1 . H
H3R2 0.9671 0.2385 0.1282 0.12(2) Uiso calc R 1 . H
H3R3 0.9684 0.2400 0.0737 0.13(3) Uiso calc R 1 . H
C3L 0.7593(6) 0.1313(3) 0.11127(19) 0.0752(15) Uani d . 1 . C
H3L1 0.7980 0.0911 0.1062 0.085(16) Uiso calc R 1 . H
H3L2 0.6712 0.1134 0.1016 0.15(3) Uiso calc R 1 . H
H3L3 0.7808 0.1591 0.1457 0.11(2) Uiso calc R 1 . H
C3 0.7673(4) 0.1323(2) 0.02584(16) 0.0546(11) Uani d . 1 . C
O3 0.8397(3) 0.10061(18) 0.00561(11) 0.0645(9) Uani d . 1 . O
N4 0.6512(3) 0.1246(2) 0.00135(13) 0.0565(10) Uani d . 1 . N
H4 0.6041 0.1484 0.0166 0.10(2) Uiso calc R 1 . H
C4A 0.6014(4) 0.0781(3) -0.04956(17) 0.0621(13) Uani d . 1 . C
C4R 0.5975(6) -0.0013(3) -0.0528(2) 0.0895(19) Uani d . 1 . C
H4R1 0.5659 -0.0312 -0.0864 0.12(2) Uiso calc R 1 . H
H4R2 0.5449 -0.0163 -0.0318 0.073(15) Uiso calc R 1 . H
H4R3 0.6794 -0.0062 -0.0421 0.21(5) Uiso calc R 1 . H
C4L 0.4731(4) 0.0886(4) -0.0642(2) 0.086(2) Uani d . 1 . C
H4L1 0.4357 0.0570 -0.0969 0.14(3) Uiso calc R 1 . H
H4L2 0.4784 0.1381 -0.0637 0.052(14) Uiso calc R 1 . H
H4L3 0.4237 0.0773 -0.0411 0.10(2) Uiso calc R 1 . H
C4 0.6801(4) 0.1006(3) -0.08559(16) 0.0551(11) Uani d . 1 . C
O4 0.6739(3) 0.05646(19) -0.12566(11) 0.0701(9) Uani d . 1 . O
N5 0.7482(3) 0.1675(2) -0.07255(14) 0.0592(10) Uani d . 1 . N
H5 0.7464 0.1970 -0.0445 0.067(15) Uiso calc R 1 . H
C5A 0.8278(5) 0.1940(3) -0.10425(19) 0.0680(13) Uani d . 1 . C
C5L 0.9084(7) 0.2671(3) -0.0740(3) 0.099(2) Uani d . 1 . C
H5L1 0.9619 0.2853 -0.0936 0.13(3) Uiso calc R 1 . H
H5L2 0.9572 0.2625 -0.0452 0.12(3) Uiso calc R 1 . H
H5L3 0.8574 0.3002 -0.0640 0.13(3) Uiso calc R 1 . H
C5R 0.7482(7) 0.1975(4) -0.1508(2) 0.100(2) Uani d . 1 . C
H5R1 0.6982 0.1499 -0.1688 0.076(19) Uiso calc R 1 . H
H5R2 0.8003 0.2147 -0.1712 0.14(3) Uiso calc R 1 . H
H5R3 0.6958 0.2300 -0.1417 0.11(2) Uiso calc R 1 . H
C5 0.9149(4) 0.1430(3) -0.11754(17) 0.0587(12) Uani d . 1 . C
O5 0.9555(3) 0.13818(19) -0.15600(12) 0.0719(9) Uani d . 1 . O
N6 0.9459(3) 0.1079(2) -0.08564(13) 0.0531(9) Uani d . 1 . N
H6 0.9161 0.1147 -0.0591 0.061(14) Uiso calc R 1 . H
C6A 1.0282(4) 0.0583(3) -0.09341(16) 0.0560(11) Uani d . 1 . C
C6L 1.0212(6) 0.0185(4) -0.0548(2) 0.0868(19) Uani d . 1 . C
H6L1 1.0473 0.0529 -0.0223 0.11(2) Uiso calc R 1 . H
H6L2 1.0742 -0.0147 -0.0590 0.077(15) Uiso calc R 1 . H
H6L3 0.9376 -0.0079 -0.0587 0.11(2) Uiso calc R 1 . H
C6R 1.1593(4) 0.0995(4) -0.0886(2) 0.0893(19) Uani d . 1 . C
H6R1 1.2119 0.0661 -0.0933 0.084(17) Uiso calc R 1 . H
H6R2 1.1872 0.1341 -0.0562 0.17(4) Uiso calc R 1 . H
H6R3 1.1621 0.1245 -0.1133 0.078(18) Uiso calc R 1 . H
C6 0.9856(4) 0.0013(3) -0.14386(17) 0.0597(12) Uani d . 1 . C
O6 1.0617(3) -0.02643(19) -0.16538(12) 0.0694(9) Uani d . 1 . O
N7 0.8639(3) -0.0200(2) -0.16405(14) 0.0619(10) Uani d . 1 . N
H7 0.8143 0.0004 -0.1481 0.11(2) Uiso calc R 1 . H
C7A 0.8118(5) -0.0757(3) -0.2114(2) 0.0773(15) Uani d . 1 . C
C7L 0.6765(5) -0.0731(5) -0.2264(3) 0.115(3) Uani d . 1 . C
H7L1 0.6389 -0.1104 -0.2570 0.086(17) Uiso calc R 1 . H
H7L2 0.6735 -0.0265 -0.2305 0.13(3) Uiso calc R 1 . H
H7L3 0.6328 -0.0808 -0.2009 0.13(2) Uiso calc R 1 . H
C7R 0.8228(8) -0.1491(3) -0.2085(3) 0.115(3) Uani d . 1 . C
H7R1 0.7896 -0.1843 -0.2404 0.12(2) Uiso calc R 1 . H
H7R2 0.7777 -0.1618 -0.1846 0.091(19) Uiso calc R 1 . H
H7R3 0.9082 -0.1485 -0.1986 0.11(3) Uiso calc R 1 . H
C7 0.8785(4) -0.0573(3) -0.25241(18) 0.0707(14) Uani d . 1 . C
O7 0.8854(4) -0.1068(2) -0.28759(13) 0.0901(12) Uani d . 1 . O
N8 0.9182(4) 0.0121(3) -0.24862(14) 0.0653(11) Uani d . 1 . N
H8 0.9105 0.0443 -0.2229 0.060(14) Uiso calc R 1 . H
C8A 0.9750(5) 0.0362(4) -0.28639(19) 0.0744(15) Uani d . 1 . C
C8L 1.0211(7) 0.1160(4) -0.2679(3) 0.104(2) Uani d . 1 . C
H8L1 1.0791 0.1290 -0.2371 0.088(19) Uiso calc R 1 . H
H8L2 0.9530 0.1382 -0.2628 0.14(3) Uiso calc R 1 . H
H8L3 1.0611 0.1326 -0.2918 0.087(17) Uiso calc R 1 . H
C8R 0.8834(6) 0.0153(5) -0.3351(2) 0.107(3) Uani d . 1 . C
H8R1 0.8518 -0.0364 -0.3465 0.10(3) Uiso calc R 1 . H
H8R2 0.9240 0.0306 -0.3593 0.086(18) Uiso calc R 1 . H
H8R3 0.8165 0.0386 -0.3303 0.15(3) Uiso calc R 1 . H
C8 1.0899(5) 0.0048(3) -0.29375(18) 0.0714(14) Uani d . 1 . C
O8 1.1170(4) -0.0125(3) -0.33465(12) 0.0977(14) Uani d . 1 . O
N9 1.1616(4) 0.0035(2) -0.25325(14) 0.0693(12) Uani d . 1 . N
H9 1.1387 0.0172 -0.2255 0.11(2) Uiso calc R 1 . H
C9A 1.2779(4) -0.0200(3) -0.25292(18) 0.0675(13) Uani d . 1 . C
C9L 1.2542(6) -0.1002(3) -0.2725(3) 0.0947(19) Uani d . 1 . C
H9L1 1.3313 -0.1142 -0.2729 0.20(4) Uiso calc R 1 . H
H9L2 1.2056 -0.1163 -0.3055 0.11(2) Uiso calc R 1 . H
H9L3 1.2101 -0.1220 -0.2516 0.11(2) Uiso calc R 1 . H
C9R 1.3498(5) 0.0073(4) -0.19983(19) 0.0855(18) Uani d . 1 . C
H9R1 1.4271 -0.0067 -0.1984 0.13(3) Uiso calc R 1 . H
H9R2 1.3028 -0.0133 -0.1792 0.11(2) Uiso calc R 1 . H
H9R3 1.3650 0.0593 -0.1882 0.073(18) Uiso calc R 1 . H
C9 1.3547(4) 0.0152(3) -0.28443(17) 0.0637(13) Uani d . 1 . C
O9 1.4084(3) -0.0189(2) -0.31286(14) 0.0851(11) Uani d . 1 . O
OM 1.3624(3) 0.0848(2) -0.27407(13) 0.0792(10) Uani d . 1 . O
CM1 1.4337(6) 0.1290(4) -0.3003(2) 0.0934(18) Uani d . 1 . C
CM2 1.3781(7) 0.1015(4) -0.3548(2) 0.100(2) Uani d . 1 . C
HM21 1.3876 0.0531 -0.3681 0.10(2) Uiso calc R 1 . H
HM22 1.4192 0.1326 -0.3715 0.10(2) Uiso calc R 1 . H
HM23 1.2918 0.1013 -0.3597 0.18(4) Uiso calc R 1 . H
CM3 1.4102(14) 0.2031(4) -0.2798(4) 0.172(5) Uani d . 1 . C
HM31 1.4522 0.2362 -0.2950 0.22(5) Uiso calc R 1 . H
HM32 1.4403 0.2202 -0.2446 0.092(19) Uiso calc R 1 . H
HM33 1.3231 0.2001 -0.2869 0.42(13) Uiso calc R 1 . H
CM4 1.5717(6) 0.1246(6) -0.2902(3) 0.131(3) Uani d . 1 . C
HM41 1.6184 0.1534 -0.3069 0.24(5) Uiso calc R 1 . H
HM42 1.5767 0.0750 -0.3024 0.8(3) Uiso calc R 1 . H
HM43 1.6047 0.1427 -0.2552 0.16(3) Uiso calc R 1 . H

loop_
_atom_type_symbol
_atom_type_description
_atom_type_scat_dispersion_real
_atom_type_scat_dispersion_imag
_atom_type_scat_source
C C 0.0181 0.0091 'International Tables Vol C Tables 4.2.6.8 and 6.1.1.4'
O O 0.0492 0.0322 'International Tables Vol C Tables 4.2.6.8 and 6.1.1.4'
N N 0.0311 0.0180 'International Tables Vol C Tables 4.2.6.8 and 6.1.1.4'
H H 0.0000 0.0000 'International Tables Vol C Tables 4.2.6.8 and 6.1.1.4'

loop_
_geom_angle_atom_site_label_1
_geom_angle_atom_site_label_2
_geom_angle_atom_site_label_3
_geom_angle
_geom_angle_publ_flag
C02 C01 C06 117.9(7) ?
C02 C01 C07 121.2(6) ?
C06 C01 C07 120.9(6) ?
C01 C02 C03 121.6(7) ?
C04 C03 C02 119.8(8) ?
C05 C04 C03 120.9(9) ?
C04 C05 C06 120.4(7) ?
C05 C06 C01 119.3(7) ?
O01 C07 C01 109.9(5) ?
C08 O01 C07 116.3(5) ?
O08 C08 N1 126.3(5) ?
O08 C08 O01 123.9(5) ?
N1 C08 O01 109.9(5) ?
C08 N1 C1A 122.3(4) ?
N1 C1A C1R 111.2(4) yes
N1 C1A C1L 106.9(4) yes
C1R C1A C1L 110.7(5) ?
N1 C1A C1 110.0(4) ?
C1R C1A C1 110.2(4) yes
C1L C1A C1 107.8(4) yes
O1 C1 N2 122.4(5) ?
O1 C1 C1A 118.9(5) ?
N2 C1 C1A 118.7(4) ?
C1 N2 C2A 123.3(4) ?
N2 C2A C2 110.4(4) ?
N2 C2A C2L 108.3(4) yes
C2 C2A C2L 108.0(4) yes
N2 C2A C2R 108.8(4) yes
C2 C2A C2R 110.2(4) yes
C2L C2A C2R 111.0(5) ?
O2 C2 N3 121.0(4) ?
O2 C2 C2A 122.2(5) ?
N3 C2 C2A 116.4(4) ?
C2 N3 C3A 123.0(4) ?
N3 C3A C3L 107.6(5) yes
N3 C3A C3 111.8(5) ?
C3L C3A C3 107.8(6) yes
N3 C3A C3R 109.5(6) yes
C3L C3A C3R 109.2(7) ?
C3 C3A C3R 110.9(5) yes
O3 C3 N4 121.8(6) ?
O3 C3 C3A 119.7(6) ?
N4 C3 C3A 118.4(5) ?
C3 N4 C4A 123.6(5) ?
N4 C4A C4L 107.8(5) yes
N4 C4A C4R 111.7(7) yes
C4L C4A C4R 111.0(8) ?
N4 C4A C4 109.8(5) ?
C4L C4A C4 106.0(6) yes
C4R C4A C4 110.3(5) yes
O4 C4 N5 125.4(5) ?
O4 C4 C4A 117.9(5) ?
N5 C4 C4A 116.7(5) ?
C4 N5 C5A 122.5(4) ?
N5 C5A C5L 107.3(4) yes
N5 C5A C5R 111.2(6) yes
C5L C5A C5R 110.4(7) ?
N5 C5A C5 110.8(4) ?
C5L C5A C5 107.9(6) yes
C5R C5A C5 109.2(5) yes
O5 C5 N6 121.3(5) ?
O5 C5 C5A 120.3(5) ?
N6 C5 C5A 118.3(4) ?
C5 N6 C6A 123.3(4) ?
N6 C6A C6R 111.8(5) yes
N6 C6A C6L 107.5(4) yes
C6R C6A C6L 112.1(6) ?
N6 C6A C6 110.5(4) ?
C6R C6A C6 109.5(4) yes
C6L C6A C6 105.3(5) yes
O6 C6 N7 122.4(5) ?
O6 C6 C6A 120.6(5) ?
N7 C6 C6A 116.9(4) ?
C6 N7 C7A 123.4(4) ?
N7 C7A C7R 111.2(5) yes
N7 C7A C7L 107.6(4) yes
C7R C7A C7L 110.9(6) ?
N7 C7A C7 110.2(4) ?
C7R C7A C7 110.1(5) yes
C7L C7A C7 106.8(5) yes
O7 C7 N8 124.1(5) ?
O7 C7 C7A 118.1(5) ?
N8 C7 C7A 117.6(4) ?
C7 N8 C8A 122.9(4) ?
N8 C8A C8R 110.9(6) yes
N8 C8A C8 109.9(5) ?
C8R C8A C8 111.7(5) yes
N8 C8A C8L 106.3(5) yes
C8R C8A C8L 110.4(7) ?
C8 C8A C8L 107.4(7) yes
O8 C8 N9 120.1(7) ?
O8 C8 C8A 121.3(7) ?
N9 C8 C8A 118.5(5) ?
C8 N9 C9Ab 123.8(15) ?
C8 N9 C9Aa 127.3(17) ?
C9La C9Aa C9R 112(3) ?
C9La C9Aa C9a 115(3) yes
C9R C9Aa C9a 104(3) yes
C9La C9Aa N9 114(3) yes
C9R C9Aa N9 101(3) yes
C9a C9Aa N9 109(3) ?
O9a C9a OMa 118(2) ?
O9a C9a C9Aa 121(3) ?
OMa C9a C9Aa 121(3) ?
C9a OMa CM1 131(3) ?
N9 C9Ab C9Lb 113.0(19) yes
N9 C9Ab C9R 110.1(16) yes
C9Lb C9Ab C9R 117(3) ?
N9 C9Ab C9b 104(3) ?
C9Lb C9Ab C9b 111(2) yes
C9R C9Ab C9b 99.9(18) yes
OMb C9b O9b 129(5) ?
OMb C9b C9Ab 115(4) ?
O9b C9b C9Ab 111(3) ?
C9b OMb CM1 118(5) ?
CM4 CM1 OMb 126(2) ?
CM4 CM1 CM2 126(2) ?
OMb CM1 CM2 98.5(19) ?
CM4 CM1 OMa 106.6(17) ?
CM2 CM1 OMa 116.8(19) ?
CM4 CM1 CM3 98(2) ?
OMb CM1 CM3 94(2) ?
CM2 CM1 CM3 107.6(16) ?
OMa CM1 CM3 95.2(18) ?
C02 C01 C06 115.9(8) ?
C02 C01 C07 119.6(7) ?
C06 C01 C07 124.5(6) ?
C01 C02 C03 122.1(10) ?
C04 C03 C02 120.7(10) ?
C03 C04 C05 119.6(9) ?
C04 C05 C06 120.3(10) ?
C01 C06 C05 121.4(8) ?
O01 C07 C01 110.0(6) ?
C08 O01 C07 115.7(4) ?
O08 C08 N1 125.7(5) ?
O08 C08 O01 122.4(5) ?
N1 C08 O01 111.8(4) ?
C08 N1 C1A 122.3(4) ?
N1 C1A C1L 107.8(4) yes
N1 C1A C1R 110.4(5) yes
C1L C1A C1R 110.1(5) ?
N1 C1A C1 110.8(4) ?
C1L C1A C1 107.7(4) yes
C1R C1A C1 110.0(4) yes
O1 C1 N2 123.0(4) ?
O1 C1 C1A 120.0(4) ?
N2 C1 C1A 117.0(4) ?
C1 N2 C2A 123.2(4) ?
N2 C2A C2R 109.8(4) yes
N2 C2A C2L 107.2(4) yes
C2R C2A C2L 111.3(5) ?
N2 C2A C2 110.1(4) ?
C2R C2A C2 112.0(4) yes
C2L C2A C2 106.2(4) yes
O2 C2 N3 122.6(4) ?
O2 C2 C2A 118.7(5) ?
N3 C2 C2A 118.6(4) ?
C2 N3 C3A 122.9(4) ?
N3 C3A C3L 107.4(4) yes
N3 C3A C3 110.4(4) ?
C3L C3A C3 107.2(4) yes
N3 C3A C3R 110.4(4) yes
C3L C3A C3R 111.9(5) ?
C3 C3A C3R 109.5(4) yes
O3 C3 N4 121.1(4) ?
O3 C3 C3A 121.3(4) ?
N4 C3 C3A 117.5(4) ?
C3 N4 C4A 123.7(4) ?
N4 C4A C4L 107.1(4) yes
N4 C4A C4R 110.2(4) yes
C4L C4A C4R 111.1(5) ?
N4 C4A C4 111.2(4) ?
C4L C4A C4 108.0(4) yes
C4R C4A C4 109.2(4) yes
O4 C4 N5 122.6(5) ?
O4 C4 C4A 118.9(5) ?
N5 C4 C4A 118.5(4) ?
C4 N5 C5A 122.6(4) ?
N5 C5A C5L 107.7(4) yes
N5 C5A C5R 109.8(5) yes
C5L C5A C5R 112.2(5) ?
N5 C5A C5 109.3(4) ?
C5L C5A C5 106.8(5) yes
C5R C5A C5 110.9(4) yes
O5 C5 N6 123.0(4) ?
O5 C5 C5A 119.4(4) ?
N6 C5 C5A 117.6(4) ?
C5 N6 C6A 123.3(4) ?
N6 C6A C6R 110.8(4) yes
N6 C6A C6L 107.4(3) yes
C6R C6A C6L 110.5(5) ?
N6 C6A C6 111.4(4) ?
C6R C6A C6 109.6(4) yes
C6L C6A C6 107.0(4) yes
O6 C6 N7 120.9(4) ?
O6 C6 C6A 120.4(4) ?
N7 C6 C6A 118.7(4) ?
C6 N7 C7A 123.6(4) ?
N7 C7A C7R 111.5(5) yes
N7 C7A C7L 107.6(4) yes
C7R C7A C7L 111.8(6) ?
N7 C7A C7 110.0(4) ?
C7R C7A C7 109.4(5) yes
C7L C7A C7 106.4(5) yes
O7 C7 N8 123.3(5) ?
O7 C7 C7A 119.1(6) ?
N8 C7 C7A 117.5(4) ?
C7 N8 C8A 122.6(4) ?
N8 C8A C8L 108.4(4) yes
N8 C8A C8R 111.5(5) yes
C8L C8A C8R 109.7(6) ?
N8 C8A C8 110.1(4) ?
C8L C8A C8 106.2(5) yes
C8R C8A C8 110.8(4) yes
O8 C8 N9 122.1(4) ?
O8 C8 C8A 121.0(4) ?
N9 C8 C8A 116.6(4) ?
C8 N9 C9A 124.0(4) ?
N9 C9A C9L 110.9(5) yes
N9 C9A C9R 107.5(4) yes
C9L C9A C9R 111.1(5) ?
N9 C9A C9 109.7(4) ?
C9L C9A C9 109.7(5) yes
C9R C9A C9 107.9(4) yes
O9 C9 OM 125.5(5) ?
O9 C9 C9A 121.8(5) ?
OM C9 C9A 112.5(4) ?
C9 OM CM1 120.8(4) ?
OM CM1 CM2 109.3(5) ?
OM CM1 CM3 102.8(6) ?
CM2 CM1 CM3 108.3(7) ?
OM CM1 CM4 109.1(6) ?
CM2 CM1 CM4 111.4(6) ?
CM3 CM1 CM4 115.5(8) ?

loop_
_geom_bond_atom_site_label_1
_geom_bond_atom_site_label_2
_geom_bond_distance
_geom_bond_publ_flag
C01 C02 1.343(8) ?
C01 C06 1.403(8) ?
C01 C07 1.475(8) ?
C02 C03 1.382(9) ?
C03 C04 1.353(9) ?
C04 C05 1.322(10) ?
C05 C06 1.402(10) ?
C07 O01 1.459(7) ?
O01 C08 1.354(6) ?
C08 O08 1.207(6) ?
C08 N1 1.337(7) ?
N1 C1A 1.460(6) yes
C1A C1R 1.506(7) yes
C1A C1L 1.519(7) yes
C1A C1 1.552(7) yes
C1 O1 1.228(5) ?
C1 N2 1.323(6) ?
N2 C2A 1.460(6) yes
C2A C2 1.504(7) yes
C2A C2L 1.523(7) yes
C2A C2R 1.558(7) yes
C2 O2 1.232(5) ?
C2 N3 1.348(6) ?
N3 C3A 1.464(6) yes
C3A C3L 1.521(8) yes
C3A C3 1.532(8) yes
C3A C3R 1.558(10) yes
C3 O3 1.225(6) ?
C3 N4 1.330(7) ?
N4 C4A 1.456(7) yes
C4A C4L 1.518(10) yes
C4A C4R 1.522(9) yes
C4A C4 1.559(8) yes
C4 O4 1.228(6) ?
C4 N5 1.300(6) ?
N5 C5A 1.484(6) yes
C5A C5L 1.486(9) yes
C5A C5R 1.508(8) yes
C5A C5 1.522(7) yes
C5 O5 1.241(5) ?
C5 N6 1.349(6) ?
N6 C6A 1.449(6) yes
C6A C6R 1.512(8) yes
C6A C6L 1.541(8) yes
C6A C6 1.552(7) yes
C6 O6 1.231(5) ?
C6 N7 1.320(6) ?
N7 C7A 1.459(6) yes
C7A C7R 1.522(8) yes
C7A C7L 1.524(8) yes
C7A C7 1.554(7) yes
C7 O7 1.216(5) ?
C7 N8 1.311(6) ?
N8 C8A 1.487(7) yes
C8A C8R 1.506(9) yes
C8A C8 1.521(9) yes
C8A C8L 1.529(9) yes
C8 O8 1.226(6) ?
C8 N9 1.326(8) ?
N9 C9Aa 1.56(4) yes
C9Aa C9La 1.42(5) yes
C9Aa C9R 1.53(4) yes
C9Aa C9a 1.55(4) yes
C9a O9a 1.24(2) ?
C9a OMa 1.28(3) ?
OMa CM1 1.61(3) ?
N9 C9Ab 1.39(3) yes
C9Ab C9Lb 1.49(4) yes
C9R C9Ab 1.52(3) yes
C9Ab C9b 1.82(6) yes
C9b OMb 1.08(5) ?
C9b O9b 1.32(4) ?
OMb CM1 1.29(5) ?
CM1 CM4 1.27(2) ?
CM1 CM2 1.441(18) ?
CM1 CM3 1.65(2) ?
OS CS 0.96(3) ?
C01 C02 1.343(9) ?
C01 C06 1.369(9) ?
C01 C07 1.474(9) ?
C02 C03 1.394(12) ?
C03 C04 1.290(12) ?
C04 C05 1.352(12) ?
C05 C06 1.372(11) ?
C07 O01 1.428(7) ?
O01 C08 1.348(6) ?
C08 O08 1.226(5) ?
C08 N1 1.316(6) ?
N1 C1A 1.449(6) yes
C1A C1L 1.520(7) yes
C1A C1R 1.531(7) yes
C1A C1 1.549(6) yes
C1 O1 1.229(5) ?
C1 N2 1.321(6) ?
N2 C2A 1.474(6) yes
C2A C2R 1.498(8) yes
C2A C2L 1.523(7) yes
C2A C2 1.532(6) yes
C2 O2 1.243(5) ?
C2 N3 1.323(6) ?
N3 C3A 1.467(5) yes
C3A C3L 1.524(7) yes
C3A C3 1.529(6) yes
C3A C3R 1.539(6) yes
C3 O3 1.233(5) ?
C3 N4 1.353(6) ?
N4 C4A 1.462(6) yes
C4A C4L 1.514(6) yes
C4A C4R 1.532(8) yes
C4A C4 1.543(7) yes
C4 O4 1.223(5) ?
C4 N5 1.318(6) ?
N5 C5A 1.481(6) yes
C5A C5L 1.504(8) yes
C5A C5R 1.519(8) yes
C5A C5 1.545(6) yes
C5 O5 1.235(5) ?
C5 N6 1.326(5) ?
N6 C6A 1.464(5) yes
C6A C6R 1.511(7) yes
C6A C6L 1.513(7) yes
C6A C6 1.520(6) yes
C6 O6 1.247(5) ?
C6 N7 1.348(6) ?
N7 C7A 1.458(6) yes
C7A C7R 1.494(9) yes
C7A C7L 1.536(8) yes
C7A C7 1.559(8) yes
C7 O7 1.223(6) ?
C7 N8 1.322(7) ?
N8 C8A 1.464(6) yes
C8A C8L 1.478(8) yes
C8A C8R 1.518(7) yes
C8A C8 1.551(7) yes
C8 O8 1.225(5) ?
C8 N9 1.324(6) ?
N9 C9A 1.468(6) yes
C9A C9L 1.484(8) yes
C9A C9R 1.517(7) yes
C9A C9 1.534(7) yes
C9 O9 1.215(6) ?
C9 OM 1.304(6) ?
OM CM1 1.486(7) ?
CM1 CM2 1.503(9) ?
CM1 CM3 1.507(10) ?
CM1 CM4 1.562(10) ?

loop_
_geom_torsion_atom_site_label_1
_geom_torsion_atom_site_label_2
_geom_torsion_atom_site_label_3
_geom_torsion_atom_site_label_4
_geom_torsion
_geom_torsion_publ_flag
C06 C01 C02 C03 3.4(9) ?
C07 C01 C02 C03 -177.2(6) ?
C01 C02 C03 C04 -1.7(11) ?
C02 C03 C04 C05 -0.3(12) ?
C03 C04 C05 C06 0.3(12) ?
C04 C05 C06 C01 1.5(11) ?
C02 C01 C06 C05 -3.3(9) ?
C07 C01 C06 C05 177.4(6) ?
C02 C01 C07 O01 83.0(7) ?
C06 C01 C07 O01 -97.7(7) ?
C01 C07 O01 C08 90.0(7) ?
C07 O01 C08 O08 3.7(8) ?
C07 O01 C08 N1 -175.1(5) ?
O08 C08 N1 C1A 8.1(9) ?
O01 C08 N1 C1A -173.2(4) ?
C08 N1 C1A C1R 59.5(6) ?
C08 N1 C1A C1L -179.6(5) ?
C08 N1 C1A C1 -62.8(6) yes
N1 C1A C1 O1 151.7(4) ?
C1R C1A C1 O1 28.7(6) ?
C1L C1A C1 O1 -92.2(5) ?
N1 C1A C1 N2 -29.7(6) yes
C1R C1A C1 N2 -152.7(5) ?
C1L C1A C1 N2 86.5(5) ?
O1 C1 N2 C2A 1.1(7) ?
C1A C1 N2 C2A -177.5(4) yes
C1 N2 C2A C2 -48.2(6) yes
C1 N2 C2A C2L -166.3(4) ?
C1 N2 C2A C2R 72.9(6) ?
N2 C2A C2 O2 146.4(5) ?
C2L C2A C2 O2 -95.4(6) ?
C2R C2A C2 O2 26.1(7) ?
N2 C2A C2 N3 -41.0(6) yes
C2L C2A C2 N3 77.3(6) ?
C2R C2A C2 N3 -161.2(5) ?
O2 C2 N3 C3A 0.9(8) ?
C2A C2 N3 C3A -171.9(5) yes
C2 N3 C3A C3L -175.9(7) ?
C2 N3 C3A C3 -57.7(8) yes
C2 N3 C3A C3R 65.6(7) ?
N3 C3A C3 O3 156.1(5) ?
C3L C3A C3 O3 -85.9(7) ?
C3R C3A C3 O3 33.6(8) ?
N3 C3A C3 N4 -24.4(7) yes
C3L C3A C3 N4 93.6(7) ?
C3R C3A C3 N4 -146.9(6) ?
O3 C3 N4 C4A -1.6(8) ?
C3A C3 N4 C4A 179.0(5) yes
C3 N4 C4A C4L -168.6(6) ?
C3 N4 C4A C4R 69.2(8) ?
C3 N4 C4A C4 -53.5(7) yes
N4 C4A C4 O4 152.8(5) ?
C4L C4A C4 O4 -91.0(7) ?
C4R C4A C4 O4 29.3(9) ?
N4 C4A C4 N5 -29.0(7) yes
C4L C4A C4 N5 87.2(7) ?
C4R C4A C4 N5 -152.5(7) ?
O4 C4 N5 C5A -0.6(8) ?
C4A C4 N5 C5A -178.7(5) yes
C4 N5 C5A C5L -170.9(6) ?
C4 N5 C5A C5R 68.3(7) ?
C4 N5 C5A C5 -53.4(7) yes
N5 C5A C5 O5 153.6(5) ?
C5L C5A C5 O5 -89.2(6) ?
C5R C5A C5 O5 30.9(8) ?
N5 C5A C5 N6 -28.7(7) yes
C5L C5A C5 N6 88.5(6) ?
C5R C5A C5 N6 -151.4(6) ?
O5 C5 N6 C6A -2.0(8) ?
C5A C5 N6 C6A -179.6(5) yes
C5 N6 C6A C6R 70.1(7) ?
C5 N6 C6A C6L -166.5(5) ?
C5 N6 C6A C6 -52.1(7) yes
N6 C6A C6 O6 149.7(5) ?
C6R C6A C6 O6 26.2(8) ?
C6L C6A C6 O6 -94.5(6) ?
N6 C6A C6 N7 -31.8(7) yes
C6R C6A C6 N7 -155.3(6) ?
C6L C6A C6 N7 84.0(6) ?
O6 C6 N7 C7A 3.9(8) ?
C6A C6 N7 C7A -174.6(5) yes
C6 N7 C7A C7R 65.9(7) ?
C6 N7 C7A C7L -172.5(5) ?
C6 N7 C7A C7 -56.5(6) yes
N7 C7A C7 O7 151.0(5) ?
C7R C7A C7 O7 28.0(7) ?
C7L C7A C7 O7 -92.4(6) ?
N7 C7A C7 N8 -32.8(6) yes
C7R C7A C7 N8 -155.8(6) ?
C7L C7A C7 N8 83.7(6) ?
O7 C7 N8 C8A -0.8(9) ?
C7A C7 N8 C8A -176.7(5) yes
C7 N8 C8A C8R 64.5(8) ?
C7 N8 C8A C8 -59.6(7) yes
C7 N8 C8A C8L -175.5(6) ?
N8 C8A C8 O8 146.8(6) ?
C8R C8A C8 O8 23.2(9) ?
C8L C8A C8 O8 -98.0(7) ?
N8 C8A C8 N9 -37.7(8) yes
C8R C8A C8 N9 -161.3(6) ?
C8L C8A C8 N9 77.6(7) ?
O8 C8 N9 C9Ab 18(2) ?
O8 C8 N9 C9Aa -2(2) ?
C8A C8 N9 C9Aa -177(2) yes
C8 N9 C9Aa C9La -83(3) ?
C9Ab N9 C9Aa C9La -166(12) ?
C8 N9 C9Aa C9R 156.2(13) ?
C9Ab N9 C9Aa C9R 73(9) ?
C8 N9 C9Aa C9a 47(4) yes
N9 C9Aa C9a OMa 46(4) yes
C9Aa C9a OMa CM1 169(3) yes
C9Ab N9 C9Aa C9a -37(8) ?
C8A C8 N9 C9Ab -157.6(17) yes
C8 N9 C9Ab C9b 59.6(19) yes
C9La C9Aa C9R C9Ab -179(10) ?
C9a C9Aa C9R C9Ab 56(7) ?
N9 C9Aa C9R C9Ab -57(7) ?
C9La C9Aa C9a O9a -9(4) ?
C9R C9Aa C9a O9a 114(3) ?
N9 C9Aa C9a O9a -138(2) ?
C9La C9Aa C9a OMa 176(3) ?
C9R C9Aa C9a OMa -61(3) ?
O9a C9a OMa CM1 -7(4) ?
C8 N9 C9Ab C9Lb -61(3) ?
C9Aa N9 C9Ab C9Lb 47(8) ?
C8 N9 C9Ab C9R 165.7(14) ?
C9Aa N9 C9Ab C9R -86(10) ?
C9Aa N9 C9Ab C9b 168(10) ?
C9Aa C9R C9Ab N9 102(9) ?
C9Aa C9R C9Ab C9Lb -29(7) ?
C9Aa C9R C9Ab C9b -149(9) ?
N9 C9Ab C9b OMb -143(3) yes
C9Lb C9Ab C9b OMb -21(4) ?
C9R C9Ab C9b OMb 103(3) ?
N9 C9Ab C9b O9b 15(3) ?
C9Lb C9Ab C9b O9b 136(3) ?
C9R C9Ab C9b O9b -99(3) ?
O9b C9b OMb CM1 25(7) ?
C9Ab C9b OMb CM1 178(3) yes
C9b OMb CM1 CM4 -1(6) ?
C9b OMb CM1 CM2 147(3) ?
C9b OMb CM1 OMa -11(5) ?
C9b OMb CM1 CM3 -104(4) ?
C9a OMa CM1 CM4 176(3) ?
C9a OMa CM1 OMb -13(4) ?
C9a OMa CM1 CM2 -37(4) ?
C9a OMa CM1 CM3 76(3) ?
C06 C01 C02 C03 2.2(15) ?
C07 C01 C02 C03 -177.8(10) ?
C01 C02 C03 C04 -2(2) ?
C02 C03 C04 C05 2(2) ?
C03 C04 C05 C06 -1(2) ?
C02 C01 C06 C05 -1.2(16) ?
C07 C01 C06 C05 178.8(11) ?
C04 C05 C06 C01 0(2) ?
C02 C01 C07 O01 -165.1(8) ?
C06 C01 C07 O01 14.9(13) ?
C01 C07 O01 C08 178.0(6) ?
C07 O01 C08 O08 4.7(9) ?
C07 O01 C08 N1 -175.5(6) ?
O08 C08 N1 C1A 4.1(8) ?
O01 C08 N1 C1A -175.7(4) ?
C08 N1 C1A C1L -173.0(5) ?
C08 N1 C1A C1R 66.7(6) ?
C08 N1 C1A C1 -55.4(6) yes
N1 C1A C1 O1 145.4(4) ?
C1L C1A C1 O1 -97.0(5) ?
C1R C1A C1 O1 23.1(7) ?
N1 C1A C1 N2 -35.4(6) yes
C1L C1A C1 N2 82.3(5) ?
C1R C1A C1 N2 -157.7(5) ?
O1 C1 N2 C2A 2.1(7) ?
C1A C1 N2 C2A -177.1(4) yes
C1 N2 C2A C2R 71.9(6) ?
C1 N2 C2A C2L -167.1(5) ?
C1 N2 C2A C2 -51.9(6) yes
N2 C2A C2 O2 148.6(4) ?
C2R C2A C2 O2 26.1(7) ?
C2L C2A C2 O2 -95.6(6) ?
N2 C2A C2 N3 -33.7(6) yes
C2R C2A C2 N3 -156.2(5) ?
C2L C2A C2 N3 82.1(6) ?
O2 C2 N3 C3A 2.4(7) ?
C2A C2 N3 C3A -175.2(4) yes
C2 N3 C3A C3L -171.6(4) ?
C2 N3 C3A C3 -55.0(6) yes
C2 N3 C3A C3R 66.1(6) ?
N3 C3A C3 O3 149.7(4) ?
C3L C3A C3 O3 -93.6(5) ?
C3R C3A C3 O3 28.0(7) ?
N3 C3A C3 N4 -32.6(6) yes
C3L C3A C3 N4 84.2(5) ?
C3R C3A C3 N4 -154.3(5) ?
O3 C3 N4 C4A 1.3(7) ?
C3A C3 N4 C4A -176.4(4) yes
C3 N4 C4A C4L -176.3(5) ?
C3 N4 C4A C4R 62.8(6) ?
C3 N4 C4A C4 -58.4(6) yes
N4 C4A C4 O4 159.1(4) ?
C4L C4A C4 O4 -83.6(5) ?
C4R C4A C4 O4 37.3(6) ?
N4 C4A C4 N5 -23.1(6) yes
C4L C4A C4 N5 94.2(5) ?
C4R C4A C4 N5 -144.9(4) ?
O4 C4 N5 C5A -3.0(7) ?
C4A C4 N5 C5A 179.3(4) yes
C4 N5 C5A C5L -169.8(5) ?
C4 N5 C5A C5R 67.8(6) ?
C4 N5 C5A C5 -54.1(6) yes
N5 C5A C5 O5 154.0(5) ?
C5L C5A C5 O5 -89.7(6) ?
C5R C5A C5 O5 32.9(7) ?
N5 C5A C5 N6 -28.2(6) yes
C5L C5A C5 N6 88.1(6) ?
C5R C5A C5 N6 -149.4(5) ?
O5 C5 N6 C6A -1.9(7) ?
C5A C5 N6 C6A -179.6(4) yes
C5 N6 C6A C6R 70.0(6) ?
C5 N6 C6A C6L -169.2(5) ?
C5 N6 C6A C6 -52.4(6) yes
N6 C6A C6 O6 151.9(4) ?
C6R C6A C6 O6 28.9(6) ?
C6L C6A C6 O6 -91.0(5) ?
N6 C6A C6 N7 -29.9(6) yes
C6R C6A C6 N7 -152.9(5) ?
C6L C6A C6 N7 87.2(5) ?
O6 C6 N7 C7A 0.1(7) ?
C6A C6 N7 C7A -178.1(5) yes
C6 N7 C7A C7R 68.5(7) ?
C6 N7 C7A C7L -168.6(6) ?
C6 N7 C7A C7 -53.1(7) yes
N7 C7A C7 O7 151.3(5) ?
C7R C7A C7 O7 28.5(7) ?
C7L C7A C7 O7 -92.5(6) ?
N7 C7A C7 N8 -32.8(6) yes
C7R C7A C7 N8 -155.6(5) ?
C7L C7A C7 N8 83.4(6) ?
O7 C7 N8 C8A -0.2(7) ?
C7A C7 N8 C8A -175.9(4) yes
C7 N8 C8A C8L -173.7(5) ?
C7 N8 C8A C8R 65.5(7) ?
C7 N8 C8A C8 -57.9(6) yes
N8 C8A C8 O8 145.4(6) ?
C8L C8A C8 O8 -97.5(7) ?
C8R C8A C8 O8 21.5(9) ?
N8 C8A C8 N9 -40.0(7) yes
C8L C8A C8 N9 77.1(6) ?
C8R C8A C8 N9 -163.9(6) ?
O8 C8 N9 C9A -1.4(9) ?
C8A C8 N9 C9A -176.0(5) yes
C8 N9 C9A C9L -75.3(7) ?
C8 N9 C9A C9R 163.2(5) ?
C8 N9 C9A C9 46.1(7) yes
N9 C9A C9 O9 -137.1(5) ?
C9L C9A C9 O9 -15.0(7) ?
C9R C9A C9 O9 106.1(6) ?
N9 C9A C9 OM 47.9(6) yes
C9L C9A C9 OM 170.0(5) ?
C9R C9A C9 OM -68.9(6) ?
O9 C9 OM CM1 4.7(8) ?
C9A C9 OM CM1 179.5(5) yes
C9 OM CM1 CM2 61.2(7) ?
C9 OM CM1 CM3 176.1(7) ?
C9 OM CM1 CM4 -60.8(7) ?
